data_2235424
loop_
_publ_author_name
'Asiri, Abdullah M.'
'Faidallah, Hassan M.'
'Alamry, Khalid A.'
'Ng, Seik Weng'
'Tiekink, Edward R. T.'

_publ_section_title
;
 (2<i>E</i>)-2-(Thiophen-2-ylmethylidene)-1,2,3,4-tetrahydronaphthalen-1-one
;
_journal_coeditor_code GG2087
_journal_issue 7
_journal_name_full 'Acta Crystallographica Section E'
_journal_page_first o2298
_journal_paper_doi 10.1107/S1600536812029169
_journal_volume 68
_journal_year 2012
_chemical_formula_iupac 'C15 H12 O S'
_chemical_formula_moiety 'C15 H12 O S'
_chemical_formula_sum 'C15 H12 O S'
_chemical_formula_weight 240.31
_chemical_melting_point 351
_chemical_name_systematic
;
(2<i>E</i>)-2-(Thiophen-2-ylmethylidene)-1,2,3,4-tetrahydronaphthalen-1-one
;
_space_group_IT_number 33
_symmetry_cell_setting orthorhombic
_symmetry_space_group_name_Hall 'P 2c -2n'
_symmetry_space_group_name_H-M 'P n a 21'
_atom_sites_solution_hydrogens geom
_atom_sites_solution_primary direct
_atom_sites_solution_secondary difmap
_audit_creation_method SHELXL-97
_cell_angle_alpha 90.00
_cell_angle_beta 90.00
_cell_angle_gamma 90.00
_cell_formula_units_Z 4
_cell_length_a 24.7989(10)
_cell_length_b 3.9976(2)
_cell_length_c 11.3163(5)
_cell_measurement_reflns_used 3882
_cell_measurement_temperature 100(2)
_cell_measurement_theta_max 27.4986
_cell_measurement_theta_min 2.4318
_cell_volume 1121.85(9)
_computing_cell_refinement 'CrysAlis PRO (Agilent, 2012)'
_computing_data_collection 'CrysAlis PRO (Agilent, 2012)'
_computing_data_reduction 'CrysAlis PRO (Agilent, 2012)'
_computing_molecular_graphics 'ORTEP-3 for Windows (Farrugia, 1997) and DIAMOND (Brandenburg, 2006)'
_computing_publication_material 'publCIF (Westrip, 2010)'
_computing_structure_refinement 'SHELXL97 (Sheldrick, 2008)'
_computing_structure_solution 'SHELXS97 (Sheldrick, 2008)'
_diffrn_ambient_temperature 100(2)
_diffrn_detector_area_resol_mean 10.4041
_diffrn_measured_fraction_theta_full 0.999
_diffrn_measured_fraction_theta_max 0.999
_diffrn_measurement_device_type 'Agilent SuperNova Dual diffractometer with an Atlas detector'
_diffrn_measurement_method '\w scan'
_diffrn_radiation_monochromator Mirror
_diffrn_radiation_source 'SuperNova (Mo) X-ray Source'
_diffrn_radiation_type MoK\a
_diffrn_radiation_wavelength 0.71073
_diffrn_reflns_av_R_equivalents 0.0292
_diffrn_reflns_av_sigmaI/netI 0.0344
_diffrn_reflns_limit_h_max 23
_diffrn_reflns_limit_h_min -32
_diffrn_reflns_limit_k_max 4
_diffrn_reflns_limit_k_min -5
_diffrn_reflns_limit_l_max 14
_diffrn_reflns_limit_l_min -14
_diffrn_reflns_number 7054
_diffrn_reflns_theta_full 27.56
_diffrn_reflns_theta_max 27.56
_diffrn_reflns_theta_min 2.44
_diffrn_standards_decay_% 0
_diffrn_standards_interval_count 0
_diffrn_standards_interval_time 0
_diffrn_standards_number 0
_exptl_absorpt_coefficient_mu 0.265
_exptl_absorpt_correction_T_max 1.00000
_exptl_absorpt_correction_T_min 0.81204
_exptl_absorpt_correction_type multi-scan
_exptl_absorpt_process_details '(CrysAlis PRO; Agilent, 2012)'
_exptl_crystal_colour light-brown
_exptl_crystal_density_diffrn 1.423
_exptl_crystal_density_method 'not measured'
_exptl_crystal_description prism
_exptl_crystal_F_000 504
_exptl_crystal_size_max 0.35
_exptl_crystal_size_mid 0.30
_exptl_crystal_size_min 0.25
_refine_diff_density_max 0.319
_refine_diff_density_min -0.254
_refine_ls_abs_structure_details 'Flack (1983), 1171 Friedel pairs'
_refine_ls_abs_structure_Flack 0.07(10)
_refine_ls_extinction_method none
_refine_ls_goodness_of_fit_ref 1.028
_refine_ls_hydrogen_treatment constr
_refine_ls_matrix_type full
_refine_ls_number_parameters 154
_refine_ls_number_reflns 2528
_refine_ls_number_restraints 1
_refine_ls_restrained_S_all 1.028
_refine_ls_R_factor_all 0.0398
_refine_ls_R_factor_gt 0.0369
_refine_ls_shift/su_max 0.001
_refine_ls_shift/su_mean 0.000
_refine_ls_structure_factor_coef Fsqd
_refine_ls_weighting_details 'w=1/[\s^2^(Fo^2^)+(0.0596P)^2^+0.206P] where P=(Fo^2^+2Fc^2^)/3'
_refine_ls_weighting_scheme calc
_refine_ls_wR_factor_gt 0.0935
_refine_ls_wR_factor_ref 0.0967
_reflns_number_gt 2383
_reflns_number_total 2528
_reflns_threshold_expression I>2\s(I)
_cod_data_source_file gg2087.cif
_cod_data_source_block I
_cod_original_sg_symbol_H-M 'P n a 21 '
_cod_database_code 2235424
_cod_database_fobs_code 2235424

loop_
_symmetry_equiv_pos_as_xyz
'x, y, z'
'-x, -y, z+1/2'
'x+1/2, -y+1/2, z'
'-x+1/2, y+1/2, z+1/2'

loop_
_atom_site_type_symbol
_atom_site_label
_atom_site_fract_x
_atom_site_fract_y
_atom_site_fract_z
_atom_site_U_iso_or_equiv
_atom_site_adp_type
_atom_site_calc_flag
_atom_site_refinement_flags
_atom_site_occupancy
_atom_site_symmetry_multiplicity
S S1 0.538955(17) 0.26862(11) 0.50161(7) 0.01740(13) Uani d . 1 1
O O1 0.36843(6) 0.5071(4) 0.19698(15) 0.0251(4) Uani d . 1 1
C C1 0.59800(8) 0.0731(5) 0.4638(2) 0.0201(4) Uani d . 1 1
H H1 0.6276 0.0445 0.5161 0.024 Uiso calc R 1 1
C C2 0.59738(8) -0.0357(5) 0.3506(2) 0.0201(4) Uani d . 1 1
H H2 0.6268 -0.1480 0.3143 0.024 Uiso calc R 1 1
C C3 0.54817(8) 0.0355(5) 0.2914(2) 0.0173(4) Uani d . 1 1
H H3 0.5412 -0.0249 0.2117 0.021 Uiso calc R 1 1
C C4 0.51135(8) 0.2025(5) 0.36246(19) 0.0153(4) Uani d . 1 1
C C5 0.45890(8) 0.3086(5) 0.32082(19) 0.0152(4) Uani d . 1 1
H H5 0.4519 0.2571 0.2403 0.018 Uiso calc R 1 1
C C6 0.41829(8) 0.4681(4) 0.37662(18) 0.0149(4) Uani d . 1 1
C C7 0.36964(8) 0.5503(5) 0.30417(19) 0.0157(4) Uani d . 1 1
C C8 0.32189(8) 0.6897(4) 0.36676(19) 0.0149(4) Uani d . 1 1
C C9 0.27955(8) 0.8271(5) 0.3005(2) 0.0170(4) Uani d . 1 1
H H9 0.2824 0.8382 0.2168 0.020 Uiso calc R 1 1
C C10 0.23379(8) 0.9464(5) 0.35577(19) 0.0177(4) Uani d . 1 1
H H10 0.2053 1.0389 0.3103 0.021 Uiso calc R 1 1
C C11 0.22952(8) 0.9309(5) 0.47876(19) 0.0179(4) Uani d . 1 1
H H11 0.1979 1.0100 0.5171 0.022 Uiso calc R 1 1
C C12 0.27162(9) 0.7996(5) 0.5445(2) 0.0176(4) Uani d . 1 1
H H12 0.2688 0.7920 0.6282 0.021 Uiso calc R 1 1
C C13 0.31817(7) 0.6783(4) 0.4900(2) 0.0140(4) Uani d . 1 1
C C14 0.36339(8) 0.5298(5) 0.56230(18) 0.0149(4) Uani d . 1 1
H H14A 0.3570 0.2872 0.5728 0.018 Uiso calc R 1 1
H H14B 0.3637 0.6348 0.6415 0.018 Uiso calc R 1 1
C C15 0.41813(7) 0.5824(4) 0.5033(2) 0.0150(4) Uani d . 1 1
H H15A 0.4276 0.8228 0.5064 0.018 Uiso calc R 1 1
H H15B 0.4460 0.4573 0.5477 0.018 Uiso calc R 1 1

loop_
_atom_site_aniso_label
_atom_site_aniso_U_11
_atom_site_aniso_U_22
_atom_site_aniso_U_33
_atom_site_aniso_U_12
_atom_site_aniso_U_13
_atom_site_aniso_U_23
S1 0.0148(2) 0.0213(2) 0.0160(2) 0.00044(16) -0.0005(2) -0.0013(2)
O1 0.0217(9) 0.0398(9) 0.0137(8) 0.0081(6) -0.0021(6) -0.0022(7)
C1 0.0132(9) 0.0204(9) 0.0267(12) -0.0002(7) -0.0007(8) 0.0033(8)
C2 0.0145(10) 0.0212(10) 0.0247(12) 0.0020(7) 0.0048(9) 0.0030(9)
C3 0.0195(10) 0.0168(9) 0.0156(10) -0.0027(7) -0.0009(8) 0.0041(8)
C4 0.0174(10) 0.0145(8) 0.0139(10) -0.0021(7) -0.0012(8) 0.0017(8)
C5 0.0164(10) 0.0178(9) 0.0113(10) -0.0016(7) -0.0012(7) 0.0011(8)
C6 0.0162(9) 0.0147(9) 0.0137(10) -0.0011(7) -0.0007(8) 0.0028(8)
C7 0.0156(10) 0.0168(9) 0.0147(10) 0.0009(7) -0.0004(8) 0.0008(8)
C8 0.0143(9) 0.0138(8) 0.0167(10) -0.0021(7) -0.0014(8) 0.0012(8)
C9 0.0182(10) 0.0175(9) 0.0153(10) -0.0021(8) -0.0019(8) 0.0016(8)
C10 0.0130(9) 0.0177(9) 0.0226(12) -0.0019(7) -0.0046(8) 0.0028(8)
C11 0.0150(9) 0.0172(9) 0.0216(12) -0.0008(7) 0.0035(8) 0.0002(7)
C12 0.0173(10) 0.0186(10) 0.0169(10) -0.0033(7) 0.0032(8) 0.0012(8)
C13 0.0155(9) 0.0119(8) 0.0147(10) -0.0029(6) -0.0001(8) 0.0007(8)
C14 0.0166(9) 0.0152(9) 0.0129(10) -0.0012(7) 0.0010(8) 0.0001(8)
C15 0.0138(8) 0.0187(8) 0.0125(9) 0.0005(7) -0.0006(9) -0.0001(9)

loop_
_atom_type_symbol
_atom_type_description
_atom_type_scat_dispersion_real
_atom_type_scat_dispersion_imag
_atom_type_scat_source
C C 0.0033 0.0016 'International Tables Vol C Tables 4.2.6.8 and 6.1.1.4'
H H 0.0000 0.0000 'International Tables Vol C Tables 4.2.6.8 and 6.1.1.4'
O O 0.0106 0.0060 'International Tables Vol C Tables 4.2.6.8 and 6.1.1.4'
S S 0.1246 0.1234 'International Tables Vol C Tables 4.2.6.8 and 6.1.1.4'

loop_
_geom_angle_atom_site_label_1
_geom_angle_atom_site_label_2
_geom_angle_atom_site_label_3
_geom_angle
C1 S1 C4 92.35(10)
C2 C1 S1 111.91(16)
C2 C1 H1 124.0
S1 C1 H1 124.0
C1 C2 C3 113.1(2)
C1 C2 H2 123.5
C3 C2 H2 123.5
C4 C3 C2 112.9(2)
C4 C3 H3 123.6
C2 C3 H3 123.6
C3 C4 C5 122.9(2)
C3 C4 S1 109.82(15)
C5 C4 S1 127.21(16)
C6 C5 C4 131.1(2)
C6 C5 H5 114.5
C4 C5 H5 114.5
C5 C6 C7 116.72(18)
C5 C6 C15 126.27(18)
C7 C6 C15 116.97(16)
O1 C7 C8 120.28(18)
O1 C7 C6 122.11(18)
C8 C7 C6 117.60(18)
C13 C8 C9 119.78(19)
C13 C8 C7 121.00(18)
C9 C8 C7 119.20(19)
C10 C9 C8 120.5(2)
C10 C9 H9 119.7
C8 C9 H9 119.7
C9 C10 C11 119.89(19)
C9 C10 H10 120.1
C11 C10 H10 120.1
C12 C11 C10 119.65(19)
C12 C11 H11 120.2
C10 C11 H11 120.2
C11 C12 C13 121.2(2)
C11 C12 H12 119.4
C13 C12 H12 119.4
C12 C13 C8 118.9(2)
C12 C13 C14 120.8(2)
C8 C13 C14 120.26(17)
C13 C14 C15 111.67(17)
C13 C14 H14A 109.3
C15 C14 H14A 109.3
C13 C14 H14B 109.3
C15 C14 H14B 109.3
H14A C14 H14B 107.9
C6 C15 C14 112.16(16)
C6 C15 H15A 109.2
C14 C15 H15A 109.2
C6 C15 H15B 109.2
C14 C15 H15B 109.2
H15A C15 H15B 107.9

loop_
_geom_bond_atom_site_label_1
_geom_bond_atom_site_label_2
_geom_bond_distance
S1 C1 1.714(2)
S1 C4 1.737(2)
O1 C7 1.226(3)
C1 C2 1.353(3)
C1 H1 0.9500
C2 C3 1.421(3)
C2 H2 0.9500
C3 C4 1.388(3)
C3 H3 0.9500
C4 C5 1.447(3)
C5 C6 1.349(3)
C5 H5 0.9500
C6 C7 1.495(3)
C6 C15 1.504(3)
C7 C8 1.488(3)
C8 C13 1.399(3)
C8 C9 1.403(3)
C9 C10 1.381(3)
C9 H9 0.9500
C10 C11 1.397(3)
C10 H10 0.9500
C11 C12 1.385(3)
C11 H11 0.9500
C12 C13 1.396(3)
C12 H12 0.9500
C13 C14 1.510(3)
C14 C15 1.527(3)
C14 H14A 0.9900
C14 H14B 0.9900
C15 H15A 0.9900
C15 H15B 0.9900

loop_
_geom_torsion_atom_site_label_1
_geom_torsion_atom_site_label_2
_geom_torsion_atom_site_label_3
_geom_torsion_atom_site_label_4
_geom_torsion
C4 S1 C1 C2 0.54(16)
S1 C1 C2 C3 -0.5(2)
C1 C2 C3 C4 0.2(3)
C2 C3 C4 C5 178.49(17)
C2 C3 C4 S1 0.2(2)
C1 S1 C4 C3 -0.40(15)
C1 S1 C4 C5 -178.62(18)
C3 C4 C5 C6 179.2(2)
S1 C4 C5 C6 -2.8(3)
C4 C5 C6 C7 177.95(19)
C4 C5 C6 C15 0.4(3)
C5 C6 C7 O1 -7.2(3)
C15 C6 C7 O1 170.53(18)
C5 C6 C7 C8 172.98(17)
C15 C6 C7 C8 -9.3(2)
O1 C7 C8 C13 166.95(18)
C6 C7 C8 C13 -13.2(3)
O1 C7 C8 C9 -11.5(3)
C6 C7 C8 C9 168.28(17)
C13 C8 C9 C10 -1.1(3)
C7 C8 C9 C10 177.44(17)
C8 C9 C10 C11 0.1(3)
C9 C10 C11 C12 0.8(3)
C10 C11 C12 C13 -0.8(3)
C11 C12 C13 C8 -0.2(3)
C11 C12 C13 C14 -178.85(17)
C9 C8 C13 C12 1.1(3)
C7 C8 C13 C12 -177.36(16)
C9 C8 C13 C14 179.76(16)
C7 C8 C13 C14 1.3(3)
C12 C13 C14 C15 -150.02(17)
C8 C13 C14 C15 31.4(2)
C5 C6 C15 C14 -140.98(19)
C7 C6 C15 C14 41.5(2)
C13 C14 C15 C6 -51.7(2)

loop_
_cod_related_entry_id
_cod_related_entry_database
_cod_related_entry_code
1 ChemSpider 1415040
